data_4081577
loop_
_publ_author_name
'Malberg, Jennifer'
'Lupton, Elizabeth'
'Schn\"ockelborg, Eva-Maria'
'de Bruin, Bas'
'Sutter, J\"org'
'Meyer, Karsten'
'Hartl, Franti\<sek'
'Wolf, Robert'

_publ_section_title
;
 Synthesis and Electronic Structure of Dissymmetrical, Naphthalene-Bridged
 Sandwich Complexes [Cp&#x2032;Fe(\m-C10H8)MCp*]x(x= 0, +1; M = Fe, Ru;
 Cp&#x2032; = \h5-C5H2-1,2,4-tBu3; Cp* = \h5-C5Me5)
;
_journal_issue 20
_journal_name_full Organometallics
_journal_page_first 6040
_journal_paper_doi 10.1021/om4005862
_journal_volume 32
_journal_year 2013
_chemical_formula_sum 'C37 H52 Fe Ru'
_chemical_formula_weight 653.71
_chemical_name_systematic
;
 ?
;
_space_group_IT_number 14
_symmetry_cell_setting monoclinic
_symmetry_space_group_name_Hall '-P 2ybc'
_symmetry_space_group_name_H-M 'P 1 21/c 1'
_atom_sites_solution_hydrogens geom
_atom_sites_solution_primary direct
_atom_sites_solution_secondary difmap
_audit_creation_method SHELXL-97
_cell_angle_alpha 90.00
_cell_angle_beta 89.984(2)
_cell_angle_gamma 90.00
_cell_formula_units_Z 4
_cell_length_a 9.2059(11)
_cell_length_b 24.692(3)
_cell_length_c 13.9429(16)
_cell_measurement_reflns_used 6454
_cell_measurement_temperature 153(2)
_cell_measurement_theta_max 27.33
_cell_measurement_theta_min 2.21
_cell_volume 3169.4(7)
_computing_cell_refinement 'APEX2(Bruker AXS, 2007)'
_computing_data_collection 'APEX2(Bruker AXS, 2007)'
_computing_data_reduction 'SAINT,SADABS (Bruker AXS, 2007 )'
_computing_molecular_graphics
;
 ?
;
_computing_structure_refinement 'SHELXL-97 (Sheldrick, 1997)'
_computing_structure_solution
;
 ?
;
_diffrn_ambient_temperature 153(2)
_diffrn_detector_area_resol_mean 80
_diffrn_measured_fraction_theta_full 0.998
_diffrn_measured_fraction_theta_max 0.998
_diffrn_measurement_device_type 'CCD area detector'
_diffrn_measurement_method 'Omega and Phi scans'
_diffrn_radiation_monochromator graphite
_diffrn_radiation_source 'fine-focus sealed tube'
_diffrn_radiation_type MoK\a
_diffrn_radiation_wavelength 0.71073
_diffrn_reflns_av_R_equivalents 0.0583
_diffrn_reflns_av_sigmaI/netI 0.0534
_diffrn_reflns_limit_h_max 12
_diffrn_reflns_limit_h_min -12
_diffrn_reflns_limit_k_max 33
_diffrn_reflns_limit_k_min -33
_diffrn_reflns_limit_l_max 18
_diffrn_reflns_limit_l_min -18
_diffrn_reflns_number 34235
_diffrn_reflns_theta_full 28.76
_diffrn_reflns_theta_max 28.76
_diffrn_reflns_theta_min 0.82
_exptl_absorpt_coefficient_mu 0.958
_exptl_absorpt_correction_T_max 0.9811
_exptl_absorpt_correction_T_min 0.9188
_exptl_absorpt_correction_type multi-scan
_exptl_crystal_colour red
_exptl_crystal_density_diffrn 1.370
_exptl_crystal_density_method 'not measured'
_exptl_crystal_description plate
_exptl_crystal_F_000 1376
_exptl_crystal_size_max 0.09
_exptl_crystal_size_mid 0.06
_exptl_crystal_size_min 0.02
_refine_diff_density_max 0.773
_refine_diff_density_min -0.813
_refine_diff_density_rms 0.098
_refine_ls_extinction_method none
_refine_ls_goodness_of_fit_ref 1.024
_refine_ls_hydrogen_treatment mixed
_refine_ls_matrix_type full
_refine_ls_number_parameters 367
_refine_ls_number_reflns 8234
_refine_ls_number_restraints 0
_refine_ls_restrained_S_all 1.024
_refine_ls_R_factor_all 0.0518
_refine_ls_R_factor_gt 0.0404
_refine_ls_shift/su_max 0.001
_refine_ls_shift/su_mean 0.000
_refine_ls_structure_factor_coef Fsqd
_refine_ls_weighting_details 'calc w=1/[\s^2^(Fo^2^)+(0.0472P)^2^+1.0471P] where P=(Fo^2^+2Fc^2^)/3'
_refine_ls_weighting_scheme calc
_refine_ls_wR_factor_gt 0.0916
_refine_ls_wR_factor_ref 0.0967
_reflns_number_gt 7000
_reflns_number_total 8234
_reflns_threshold_expression >2sigma(I)
_cod_data_source_file om4005862_si_002.cif
_cod_data_source_block 4_FeRu
_cod_original_cell_volume 3169.4(6)
_cod_original_sg_symbol_H-M P2(1)/c
_cod_database_code 4081577

loop_
_symmetry_equiv_pos_as_xyz
'x, y, z'
'-x, y+1/2, -z+1/2'
'-x, -y, -z'
'x, -y-1/2, z-1/2'

loop_
_atom_site_label
_atom_site_type_symbol
_atom_site_fract_x
_atom_site_fract_y
_atom_site_fract_z
_atom_site_U_iso_or_equiv
_atom_site_adp_type
_atom_site_occupancy
_atom_site_symmetry_multiplicity
_atom_site_calc_flag
_atom_site_refinement_flags
C11 C -0.0442(5) 0.09430(17) 0.6957(3) 0.0191(9) Uani 1 1 d .
C12 C 0.0772(5) 0.05918(16) 0.6747(3) 0.0196(9) Uani 1 1 d .
H12 H 0.1064 0.0485 0.6122 0.024 Uiso 1 1 calc R
C13 C 0.1461(3) 0.04299(11) 0.7604(3) 0.0186(7) Uani 1 1 d .
C14 C 0.0679(5) 0.06870(16) 0.8359(3) 0.0208(9) Uani 1 1 d .
H14 H 0.0900 0.0649 0.9021 0.025 Uiso 1 1 calc R
C15 C -0.0491(5) 0.10118(17) 0.7985(3) 0.0184(9) Uani 1 1 d .
C1 C 0.2155(6) 0.18907(16) 0.6488(3) 0.0201(9) Uani 1 1 d .
H1 H 0.1766 0.1802 0.5876 0.024 Uiso 1 1 calc R
C2 C 0.3323(5) 0.15700(17) 0.6875(3) 0.0250(10) Uani 1 1 d .
H2 H 0.3967 0.1375 0.6470 0.030 Uiso 1 1 calc R
C3 C 0.3466(5) 0.15576(17) 0.7871(3) 0.0273(10) Uani 1 1 d .
H3 H 0.4232 0.1365 0.8173 0.033 Uiso 1 1 calc R
C4 C 0.2408(6) 0.18480(15) 0.8415(3) 0.0250(10) Uani 1 1 d .
H4 H 0.2187 0.1732 0.9048 0.030 Uiso 1 1 calc R
C5 C 0.1009(6) 0.27372(16) 0.8567(3) 0.0231(9) Uani 1 1 d .
H5 H 0.1177 0.2751 0.9238 0.028 Uiso 1 1 calc R
C6 C 0.0113(6) 0.31372(17) 0.8139(3) 0.0274(11) Uani 1 1 d .
H6 H -0.0430 0.3381 0.8525 0.033 Uiso 1 1 calc R
C7 C 0.0044(5) 0.31650(16) 0.7138(3) 0.0259(11) Uani 1 1 d .
H7 H -0.0536 0.3434 0.6837 0.031 Uiso 1 1 calc R
C8 C 0.0842(5) 0.27909(16) 0.6575(3) 0.0220(9) Uani 1 1 d .
H8 H 0.0895 0.2839 0.5900 0.026 Uiso 1 1 calc R
C9 C 0.1567(5) 0.23432(16) 0.7011(3) 0.0183(9) Uani 1 1 d .
C10 C 0.1661(5) 0.23182(17) 0.8022(3) 0.0205(9) Uani 1 1 d .
C21 C 0.4597(6) 0.33271(19) 0.7156(4) 0.0403(16) Uani 1 1 d .
C22 C 0.4432(6) 0.33987(19) 0.8161(4) 0.0377(14) Uani 1 1 d .
C23 C 0.3543(6) 0.38550(18) 0.8326(3) 0.0271(10) Uani 1 1 d .
C24 C 0.3101(3) 0.40678(12) 0.7419(4) 0.0227(7) Uani 1 1 d .
C25 C 0.3755(6) 0.37320(19) 0.6694(3) 0.0306(12) Uani 1 1 d .
C26 C 0.5530(5) 0.2887(2) 0.6689(5) 0.0620(18) Uani 1 1 d .
H26A H 0.5475 0.2555 0.7072 0.093 Uiso 1 1 calc R
H26B H 0.6542 0.3010 0.6657 0.093 Uiso 1 1 calc R
H26C H 0.5172 0.2815 0.6040 0.093 Uiso 1 1 calc R
C27 C 0.5146(6) 0.3070(2) 0.8938(5) 0.0597(16) Uani 1 1 d .
H27A H 0.6173 0.3170 0.8985 0.090 Uiso 1 1 calc R
H27B H 0.5066 0.2684 0.8783 0.090 Uiso 1 1 calc R
H27C H 0.4663 0.3141 0.9551 0.090 Uiso 1 1 calc R
C28 C 0.3176(6) 0.4114(2) 0.9288(3) 0.0430(12) Uani 1 1 d .
H28A H 0.2939 0.3830 0.9754 0.065 Uiso 1 1 calc R
H28B H 0.2340 0.4356 0.9211 0.065 Uiso 1 1 calc R
H28C H 0.4013 0.4322 0.9517 0.065 Uiso 1 1 calc R
C29 C 0.2213(5) 0.45570(16) 0.7239(4) 0.0496(15) Uani 1 1 d .
H29A H 0.1582 0.4625 0.7792 0.074 Uiso 1 1 calc R
H29B H 0.1616 0.4501 0.6666 0.074 Uiso 1 1 calc R
H29C H 0.2854 0.4869 0.7140 0.074 Uiso 1 1 calc R
C30 C 0.3699(6) 0.3820(2) 0.5642(3) 0.0508(14) Uani 1 1 d .
H30A H 0.4441 0.4085 0.5458 0.076 Uiso 1 1 calc R
H30B H 0.2737 0.3957 0.5463 0.076 Uiso 1 1 calc R
H30C H 0.3883 0.3477 0.5311 0.076 Uiso 1 1 calc R
C100 C -0.1476(5) 0.11235(16) 0.6140(3) 0.0222(9) Uani 1 1 d .
C101 C -0.0994(5) 0.08721(17) 0.5185(3) 0.0337(9) Uani 1 1 d .
H10A H -0.0935 0.0478 0.5253 0.051 Uiso 1 1 calc R
H10B H -0.0038 0.1015 0.5007 0.051 Uiso 1 1 calc R
H10C H -0.1701 0.0963 0.4685 0.051 Uiso 1 1 calc R
C102 C -0.3016(5) 0.09080(18) 0.6330(3) 0.0297(10) Uani 1 1 d .
H10D H -0.3406 0.1076 0.6912 0.045 Uiso 1 1 calc R
H10E H -0.2981 0.0514 0.6413 0.045 Uiso 1 1 calc R
H10F H -0.3643 0.0996 0.5784 0.045 Uiso 1 1 calc R
C103 C -0.1505(4) 0.17366(15) 0.5970(3) 0.0317(9) Uani 1 1 d .
H10G H -0.2290 0.1826 0.5522 0.047 Uiso 1 1 calc R
H10H H -0.0574 0.1853 0.5699 0.047 Uiso 1 1 calc R
H10I H -0.1671 0.1924 0.6581 0.047 Uiso 1 1 calc R
C300 C 0.2664(4) 0.00130(12) 0.7701(3) 0.0222(8) Uani 1 1 d .
C301 C 0.3718(5) 0.00400(18) 0.6856(4) 0.0393(12) Uani 1 1 d .
H30D H 0.3184 -0.0016 0.6256 0.059 Uiso 1 1 calc R
H30E H 0.4457 -0.0243 0.6926 0.059 Uiso 1 1 calc R
H30F H 0.4189 0.0396 0.6844 0.059 Uiso 1 1 calc R
C302 C 0.3492(5) 0.00833(17) 0.8634(3) 0.0354(11) Uani 1 1 d .
H30G H 0.3969 0.0438 0.8639 0.053 Uiso 1 1 calc R
H30H H 0.4226 -0.0202 0.8691 0.053 Uiso 1 1 calc R
H30I H 0.2815 0.0059 0.9175 0.053 Uiso 1 1 calc R
C303 C 0.1951(4) -0.05507(13) 0.7719(4) 0.0366(13) Uani 1 1 d .
H30J H 0.1384 -0.0591 0.8310 0.055 Uiso 1 1 calc R
H30K H 0.2706 -0.0830 0.7696 0.055 Uiso 1 1 calc R
H30L H 0.1308 -0.0590 0.7163 0.055 Uiso 1 1 calc R
C500 C -0.1581(5) 0.12777(16) 0.8693(3) 0.0243(9) Uani 1 1 d .
C501 C -0.2764(6) 0.08605(18) 0.8939(3) 0.0336(11) Uani 1 1 d .
H50A H -0.2310 0.0533 0.9197 0.050 Uiso 1 1 calc R
H50B H -0.3311 0.0770 0.8358 0.050 Uiso 1 1 calc R
H50C H -0.3426 0.1014 0.9418 0.050 Uiso 1 1 calc R
Fe1 Fe 0.15094(4) 0.127365(15) 0.74708(5) 0.01671(10) Uani 1 1 d .
Ru1 Ru 0.23092(3) 0.323770(9) 0.75604(3) 0.01871(7) Uani 1 1 d .
C503 C -0.2314(5) 0.17991(15) 0.8331(3) 0.0310(8) Uani 1 1 d .
H50D H -0.2898 0.1958 0.8847 0.046 Uiso 1 1 calc R
H50E H -0.2944 0.1713 0.7785 0.046 Uiso 1 1 calc R
H50F H -0.1568 0.2058 0.8129 0.046 Uiso 1 1 calc R
C502 C -0.0841(5) 0.14232(18) 0.9630(3) 0.0375(10) Uani 1 1 d .
H50G H -0.0009 0.1659 0.9500 0.056 Uiso 1 1 calc R
H50H H -0.0505 0.1092 0.9947 0.056 Uiso 1 1 calc R
H50I H -0.1532 0.1612 1.0047 0.056 Uiso 1 1 calc R

loop_
_atom_site_aniso_label
_atom_site_aniso_U_11
_atom_site_aniso_U_22
_atom_site_aniso_U_33
_atom_site_aniso_U_23
_atom_site_aniso_U_13
_atom_site_aniso_U_12
C11 0.015(2) 0.0133(18) 0.029(2) 0.0008(15) -0.0038(17) -0.0026(16)
C12 0.0123(19) 0.0126(18) 0.034(2) -0.0038(15) 0.0077(16) -0.0025(15)
C13 0.0103(12) 0.0118(12) 0.034(2) 0.0003(17) 0.0019(19) 0.0005(9)
C14 0.019(2) 0.0128(18) 0.031(2) 0.0038(15) -0.0005(17) -0.0015(15)
C15 0.012(2) 0.0126(18) 0.031(2) 0.0018(15) 0.0000(16) 0.0007(15)
C1 0.014(2) 0.0143(17) 0.032(2) -0.0011(14) -0.0022(18) 0.0013(16)
C2 0.014(2) 0.0144(19) 0.047(3) -0.0031(18) 0.0025(18) -0.0011(16)
C3 0.014(2) 0.0140(19) 0.054(3) 0.0093(17) -0.0074(17) -0.0056(15)
C4 0.028(3) 0.0142(18) 0.033(2) 0.0057(14) -0.014(2) -0.0027(18)
C5 0.029(2) 0.017(2) 0.024(2) -0.0017(15) 0.0014(17) -0.0055(18)
C6 0.024(2) 0.014(2) 0.044(3) -0.0127(18) 0.007(2) -0.0069(17)
C7 0.0135(18) 0.0105(17) 0.054(3) -0.0052(16) -0.0067(17) 0.0024(14)
C8 0.022(2) 0.0140(19) 0.030(2) 0.0023(15) -0.0048(17) -0.0045(17)
C9 0.015(2) 0.0105(18) 0.029(2) -0.0004(15) -0.0009(17) -0.0033(17)
C10 0.022(2) 0.0152(19) 0.024(2) 0.0007(15) -0.0020(17) -0.0082(19)
C21 0.017(2) 0.019(2) 0.085(5) -0.013(2) 0.003(2) -0.0047(16)
C22 0.025(3) 0.017(2) 0.071(4) 0.012(2) -0.018(2) -0.0053(19)
C23 0.024(2) 0.024(2) 0.033(2) -0.0005(17) -0.0037(19) -0.0171(18)
C24 0.0179(13) 0.0151(13) 0.035(2) -0.0013(19) -0.005(2) -0.0064(10)
C25 0.037(3) 0.029(2) 0.026(2) -0.0056(18) 0.005(2) -0.018(2)
C26 0.027(3) 0.034(3) 0.124(6) -0.018(3) 0.014(3) 0.001(2)
C27 0.040(3) 0.047(3) 0.092(5) 0.019(3) -0.029(3) 0.002(3)
C28 0.049(3) 0.043(3) 0.036(3) -0.011(2) 0.007(2) -0.019(2)
C29 0.040(2) 0.0186(18) 0.090(4) 0.009(2) -0.012(3) -0.0027(17)
C30 0.057(3) 0.058(3) 0.038(3) -0.002(2) 0.001(2) -0.029(3)
C100 0.0155(19) 0.0163(19) 0.035(2) 0.0020(16) -0.0070(17) -0.0004(15)
C101 0.028(2) 0.040(2) 0.033(2) -0.0027(19) -0.0082(18) 0.0016(18)
C102 0.015(2) 0.030(2) 0.045(3) 0.0003(19) -0.0062(18) -0.0028(16)
C103 0.024(2) 0.028(2) 0.043(3) 0.0074(18) -0.0114(18) 0.0019(17)
C300 0.0178(15) 0.0090(13) 0.040(2) 0.0009(13) -0.0002(18) 0.0029(11)
C301 0.028(2) 0.026(2) 0.064(3) 0.006(2) 0.010(2) 0.0079(18)
C302 0.029(2) 0.023(2) 0.054(3) 0.004(2) -0.015(2) 0.0104(18)
C303 0.0265(18) 0.0109(15) 0.073(4) 0.0029(19) -0.001(2) 0.0021(13)
C500 0.017(2) 0.019(2) 0.037(2) 0.0011(17) 0.0051(17) 0.0011(16)
C501 0.023(2) 0.031(2) 0.047(3) -0.0019(19) 0.006(2) -0.0001(19)
Fe1 0.01139(18) 0.00942(18) 0.0293(3) 0.0007(3) -0.0034(3) 0.00034(13)
Ru1 0.01593(11) 0.01006(10) 0.03014(14) -0.00050(15) -0.00250(16) -0.00139(8)
C503 0.0258(19) 0.0215(18) 0.046(2) -0.0043(17) 0.0045(19) 0.0072(16)
C502 0.030(2) 0.042(3) 0.040(3) -0.011(2) 0.0050(19) 0.002(2)

loop_
_atom_type_symbol
_atom_type_description
_atom_type_scat_dispersion_real
_atom_type_scat_dispersion_imag
_atom_type_scat_source
C C 0.0033 0.0016 'International Tables Vol C Tables 4.2.6.8 and 6.1.1.4'
H H 0.0000 0.0000 'International Tables Vol C Tables 4.2.6.8 and 6.1.1.4'
Fe Fe 0.3463 0.8444 'International Tables Vol C Tables 4.2.6.8 and 6.1.1.4'
Ru Ru -1.2594 0.8363 'International Tables Vol C Tables 4.2.6.8 and 6.1.1.4'

loop_
_geom_angle_atom_site_label_1
_geom_angle_atom_site_label_2
_geom_angle_atom_site_label_3
_geom_angle
C15 C11 C12 107.2(4)
C15 C11 C100 132.5(5)
C12 C11 C100 120.0(4)
C15 C11 Fe1 69.1(3)
C12 C11 Fe1 68.9(2)
C100 C11 Fe1 131.7(3)
C13 C12 C11 110.3(4)
C13 C12 Fe1 70.8(2)
C11 C12 Fe1 70.6(2)
C12 C13 C14 105.8(3)
C12 C13 C300 126.6(4)
C14 C13 C300 127.2(4)
C12 C13 Fe1 69.6(2)
C14 C13 Fe1 68.4(2)
C300 C13 Fe1 131.9(2)
C13 C14 C15 111.0(4)
C13 C14 Fe1 71.4(2)
C15 C14 Fe1 70.6(2)
C14 C15 C11 105.7(4)
C14 C15 C500 119.2(4)
C11 C15 C500 134.5(4)
C14 C15 Fe1 68.6(2)
C11 C15 Fe1 70.5(3)
C500 C15 Fe1 131.3(3)
C9 C1 C2 121.2(4)
C9 C1 Fe1 97.1(3)
C2 C1 Fe1 64.8(2)
C3 C2 C1 117.1(5)
C3 C2 Fe1 70.0(3)
C1 C2 Fe1 74.6(3)
C2 C3 C4 117.0(5)
C2 C3 Fe1 69.3(3)
C4 C3 Fe1 73.3(3)
C3 C4 C10 121.5(4)
C3 C4 Fe1 66.3(2)
C10 C4 Fe1 96.6(3)
C10 C5 C6 122.0(4)
C10 C5 Ru1 80.8(3)
C6 C5 Ru1 70.1(3)
C7 C6 C5 118.7(5)
C7 C6 Ru1 70.7(4)
C5 C6 Ru1 72.3(3)
C6 C7 C8 119.8(5)
C6 C7 Ru1 72.0(4)
C8 C7 Ru1 73.0(3)
C7 C8 C9 120.7(4)
C7 C8 Ru1 69.4(3)
C9 C8 Ru1 80.6(3)
C10 C9 C8 119.1(4)
C10 C9 C1 116.6(4)
C8 C9 C1 124.1(4)
C10 C9 Ru1 73.1(3)
C8 C9 Ru1 64.1(2)
C1 C9 Ru1 139.3(3)
C9 C10 C5 118.5(5)
C9 C10 C4 116.0(4)
C5 C10 C4 125.5(4)
C9 C10 Ru1 73.2(3)
C5 C10 Ru1 64.2(2)
C4 C10 Ru1 136.6(3)
C25 C21 C22 107.5(5)
C25 C21 C26 127.9(6)
C22 C21 C26 124.6(5)
C25 C21 Ru1 70.3(3)
C22 C21 Ru1 69.9(4)
C26 C21 Ru1 125.3(3)
C23 C22 C21 108.8(5)
C23 C22 C27 124.6(5)
C21 C22 C27 126.6(6)
C23 C22 Ru1 71.7(3)
C21 C22 Ru1 72.0(3)
C27 C22 Ru1 125.1(3)
C22 C23 C24 108.3(4)
C22 C23 C28 127.3(5)
C24 C23 C28 124.2(4)
C22 C23 Ru1 70.4(3)
C24 C23 Ru1 71.1(2)
C28 C23 Ru1 127.5(3)
C23 C24 C25 106.9(3)
C23 C24 C29 127.4(4)
C25 C24 C29 125.6(5)
C23 C24 Ru1 70.7(2)
C25 C24 Ru1 70.3(2)
C29 C24 Ru1 126.6(2)
C21 C25 C24 108.4(4)
C21 C25 C30 124.8(5)
C24 C25 C30 126.5(5)
C21 C25 Ru1 71.8(3)
C24 C25 Ru1 71.2(2)
C30 C25 Ru1 127.7(3)
C103 C100 C101 105.7(4)
C103 C100 C102 110.6(3)
C101 C100 C102 106.0(3)
C103 C100 C11 114.1(3)
C101 C100 C11 110.1(3)
C102 C100 C11 110.0(3)
C13 C300 C302 111.4(3)
C13 C300 C301 111.4(3)
C302 C300 C301 109.7(4)
C13 C300 C303 107.7(3)
C302 C300 C303 107.7(3)
C301 C300 C303 108.9(3)
C502 C500 C501 106.6(4)
C502 C500 C503 106.4(3)
C501 C500 C503 108.8(4)
C502 C500 C15 111.0(4)
C501 C500 C15 108.4(3)
C503 C500 C15 115.3(4)
C2 Fe1 C3 40.67(17)
C2 Fe1 C14 144.89(18)
C3 Fe1 C14 114.32(18)
C2 Fe1 C12 111.55(18)
C3 Fe1 C12 135.24(18)
C14 Fe1 C12 66.38(14)
C2 Fe1 C15 174.09(18)
C3 Fe1 C15 143.70(18)
C14 Fe1 C15 40.81(16)
C12 Fe1 C15 68.00(17)
C2 Fe1 C13 114.71(15)
C3 Fe1 C13 109.96(15)
C14 Fe1 C13 40.20(15)
C12 Fe1 C13 39.54(16)
C15 Fe1 C13 68.97(14)
C2 Fe1 C11 135.54(18)
C3 Fe1 C11 175.11(19)
C14 Fe1 C11 67.23(18)
C12 Fe1 C11 40.45(16)
C15 Fe1 C11 40.41(13)
C13 Fe1 C11 67.97(14)
C2 Fe1 C4 71.7(2)
C3 Fe1 C4 40.5(2)
C14 Fe1 C4 104.15(18)
C12 Fe1 C4 168.15(16)
C15 Fe1 C4 110.0(2)
C13 Fe1 C4 128.61(16)
C11 Fe1 C4 144.3(2)
C2 Fe1 C1 40.59(18)
C3 Fe1 C1 71.33(18)
C14 Fe1 C1 174.17(19)
C12 Fe1 C1 110.98(17)
C15 Fe1 C1 133.64(18)
C13 Fe1 C1 140.69(16)
C11 Fe1 C1 107.27(18)
C4 Fe1 C1 79.11(14)
C22 Ru1 C25 63.82(19)
C22 Ru1 C7 170.58(19)
C25 Ru1 C7 118.90(19)
C22 Ru1 C23 37.92(18)
C25 Ru1 C23 63.92(14)
C7 Ru1 C23 133.63(18)
C22 Ru1 C24 63.96(15)
C25 Ru1 C24 38.57(16)
C7 Ru1 C24 111.92(14)
C23 Ru1 C24 38.21(16)
C22 Ru1 C6 135.39(19)
C25 Ru1 C6 146.47(19)
C7 Ru1 C6 37.36(16)
C23 Ru1 C6 112.31(18)
C24 Ru1 C6 116.59(15)
C22 Ru1 C21 38.1(2)
C25 Ru1 C21 37.98(19)
C7 Ru1 C21 149.37(19)
C23 Ru1 C21 63.6(2)
C24 Ru1 C21 63.99(15)
C6 Ru1 C21 173.2(2)
C22 Ru1 C5 110.15(19)
C25 Ru1 C5 173.94(19)
C7 Ru1 C5 66.92(18)
C23 Ru1 C5 111.14(17)
C24 Ru1 C5 139.41(16)
C6 Ru1 C5 37.51(18)
C21 Ru1 C5 137.46(19)
C22 Ru1 C8 151.7(2)
C25 Ru1 C8 107.92(17)
C7 Ru1 C8 37.62(16)
C23 Ru1 C8 165.33(17)
C24 Ru1 C8 127.85(16)
C6 Ru1 C8 67.05(17)
C21 Ru1 C8 118.4(2)
C5 Ru1 C8 77.67(13)
C22 Ru1 C10 106.89(16)
C25 Ru1 C10 145.20(17)
C7 Ru1 C10 76.08(16)
C23 Ru1 C10 130.58(16)
C24 Ru1 C10 168.79(16)
C6 Ru1 C10 64.59(17)
C21 Ru1 C10 113.42(17)
C5 Ru1 C10 35.07(14)
C8 Ru1 C10 63.31(14)
C22 Ru1 C9 122.81(17)
C25 Ru1 C9 120.42(16)
C7 Ru1 C9 64.59(15)
C23 Ru1 C9 159.10(17)
C24 Ru1 C9 156.37(17)
C6 Ru1 C9 75.78(15)
C21 Ru1 C9 106.25(17)
C5 Ru1 C9 62.79(15)
C8 Ru1 C9 35.31(14)
C10 Ru1 C9 33.75(10)

loop_
_geom_bond_atom_site_label_1
_geom_bond_atom_site_label_2
_geom_bond_distance
C11 C15 1.443(5)
C11 C12 1.444(6)
C11 C100 1.550(6)
C11 Fe1 2.099(4)
C12 C13 1.410(6)
C12 Fe1 2.077(4)
C13 C14 1.425(6)
C13 C300 1.518(4)
C13 Fe1 2.092(3)
C14 C15 1.441(6)
C14 Fe1 2.053(4)
C15 C500 1.553(6)
C15 Fe1 2.079(4)
C1 C9 1.440(6)
C1 C2 1.440(6)
C1 Fe1 2.134(4)
C2 C3 1.395(6)
C2 Fe1 2.003(5)
C3 C4 1.427(7)
C3 Fe1 2.012(5)
C4 C10 1.457(6)
C4 Fe1 2.105(4)
C5 C10 1.417(6)
C5 C6 1.418(7)
C5 Ru1 2.220(4)
C6 C7 1.398(6)
C6 Ru1 2.191(5)
C7 C8 1.418(6)
C7 Ru1 2.174(5)
C8 C9 1.427(6)
C8 Ru1 2.220(4)
C9 C10 1.413(4)
C9 Ru1 2.436(4)
C10 Ru1 2.434(4)
C21 C25 1.420(7)
C21 C22 1.421(8)
C21 C26 1.530(7)
C21 Ru1 2.192(5)
C22 C23 1.411(7)
C22 C27 1.504(7)
C22 Ru1 2.163(5)
C23 C24 1.429(6)
C23 C28 1.523(6)
C23 Ru1 2.180(4)
C24 C25 1.439(6)
C24 C29 1.480(5)
C24 Ru1 2.184(3)
C25 C30 1.484(7)
C25 Ru1 2.172(5)
C100 C103 1.533(5)
C100 C101 1.535(6)
C100 C102 1.537(6)
C300 C302 1.519(5)
C300 C301 1.527(6)
C300 C303 1.539(5)
C500 C502 1.516(6)
C500 C501 1.538(6)
C500 C503 1.539(5)
